data_2104460
loop_
_publ_author_name
'Posse, Jose Maria'
'Grzechnik, Andrzej'
'Friese, Karen'

_publ_section_title
;
 Ternary fluorides Ba<i>M</i>F~4~ (<i>M</i> = Zn, Mg and Mn) at low
 temperatures
;
_journal_coeditor_code SN5085
_journal_issue 5
_journal_name_full 'Acta Crystallographica Section B'
_journal_page_first 576
_journal_page_last 586
_journal_paper_doi 10.1107/S0108768109027177
_journal_volume 65
_journal_year 2009
_chemical_formula_sum 'Ba F4 Zn'
_chemical_formula_weight 278.7
_chemical_name_systematic ' ?'
_space_group_IT_number 36
_symmetry_cell_setting orthorhombic
_symmetry_space_group_name_Hall 'C 2c -2'
_symmetry_space_group_name_H-M 'C m c 21'
_cell_angle_alpha 90
_cell_angle_beta 90
_cell_angle_gamma 90
_cell_formula_units_Z 4
_cell_length_a 4.19057(2)
_cell_length_b 14.512810(6)
_cell_length_c 5.83568(3)
_cell_measurement_temperature 10
_cell_volume 354.912(2)
_computing_cell_refinement Jana2006
_computing_data_collection 'CRYSALIS CCD'
_computing_data_reduction Jana2006
_computing_publication_material 'Jana2006 (Petricek, Dusek & Palatinus, 2006)'
_computing_structure_refinement 'Jana2006 (Petricek, Dusek & Palatinus, 2006)'
_diffrn_ambient_temperature 10
_diffrn_detector_area_resol_mean 8.3504
_diffrn_measured_fraction_theta_full 0.98
_diffrn_measurement_device 'four-cycle diffractometer'
_diffrn_measurement_device_type 'Oxford Diffraction CCD'
_diffrn_measurement_method \omega-scans
_diffrn_radiation_monochromator graphite
_diffrn_radiation_source 'Enhance (Mo) X-ray Source'
_diffrn_radiation_type 'Mo K\a'
_diffrn_radiation_wavelength 0.71073
_diffrn_reflns_av_R_equivalents 0.0489
_diffrn_reflns_av_sigmaI/netI 0.0168
_diffrn_reflns_limit_h_max 4
_diffrn_reflns_limit_h_min -5
_diffrn_reflns_limit_k_max 24
_diffrn_reflns_limit_k_min -20
_diffrn_reflns_limit_l_max 9
_diffrn_reflns_limit_l_min -4
_diffrn_reflns_number 2878
_diffrn_reflns_reduction_process Jana2006
_diffrn_reflns_theta_full 36.66
_diffrn_reflns_theta_max 36.66
_diffrn_reflns_theta_min 2.81
_exptl_absorpt_coefficient_mu 17.713
_exptl_absorpt_correction_T_max 0.440
_exptl_absorpt_correction_T_min 0.182
_exptl_absorpt_correction_type gaussian
_exptl_absorpt_process_details
;
CrysAlis RED, Oxford Diffraction Ltd.,
Version 1.171.32.15 (release 10-01-2008 CrysAlis171 .NET)
;
_exptl_crystal_colour colourless
_exptl_crystal_density_diffrn 5.2144
_exptl_crystal_F_000 488
_exptl_crystal_size_max 0.1604
_exptl_crystal_size_mid 0.0958
_exptl_crystal_size_min 0.0500
_refine_diff_density_max 1.94
_refine_diff_density_min -1.52
_refine_ls_abs_structure_details 'inversion twin'
_refine_ls_abs_structure_Flack 0.00(5)
_refine_ls_extinction_coef 19E1(2)
_refine_ls_extinction_method 'B-C type 1 Gaussian isotropic (Becker & Coppens, 1974)'
_refine_ls_goodness_of_fit_ref 1.87
_refine_ls_number_constraints 1
_refine_ls_number_parameters 37
_refine_ls_number_reflns 538
_refine_ls_number_restraints 0
_refine_ls_R_factor_all 0.0224
_refine_ls_R_factor_gt 0.0219
_refine_ls_shift/su_max 0.0070
_refine_ls_shift/su_mean 0.0005
_refine_ls_structure_factor_coef F
_refine_ls_weighting_details w=1/(\s^2^(F)+0.0001F^2^)
_refine_ls_weighting_scheme sigma
_refine_ls_wR_factor_gt 0.0284
_refine_ls_wR_factor_ref 0.0285
_reflns_number_gt 524
_reflns_number_total 538
_reflns_threshold_expression I>3\s(I)
_cod_data_source_file sn5085.cif
_cod_data_source_block BaZnF410K
_cod_original_sg_symbol_Hall 'C -2x;-2yc;2zc'
_cod_original_formula_sum 'Ba1 F4 Zn1'
_cod_database_code 2104460
_cod_database_fobs_code 2104460

loop_
_symmetry_equiv_pos_site_id
_symmetry_equiv_pos_as_xyz
1 x,y,z
2 -x,-y,z+1/2
3 x,-y,z+1/2
4 -x,y,z
5 x+1/2,y+1/2,z
6 -x+1/2,-y+1/2,z+1/2
7 x+1/2,-y+1/2,z+1/2
8 -x+1/2,y+1/2,z

loop_
_atom_site_type_symbol
_atom_site_label
_atom_site_fract_x
_atom_site_fract_y
_atom_site_fract_z
_atom_site_U_iso_or_equiv
_atom_site_adp_type
_atom_site_calc_flag
_atom_site_refinement_flags
_atom_site_occupancy
_atom_site_disorder_assembly
_atom_site_disorder_group
Ba Ba 0.5 0.35236(3) 0.46082(17) 0.00441(13) Uani d . 1 . .
Zn Zn 0 0.41313(6) 0 0.0040(3) Uani d . 1 . .
F F1 0 0.3025(3) 0.2007(9) 0.0068(16) Uani d . 1 . .
F F2 0 0.3337(4) -0.2713(10) 0.0085(16) Uani d . 1 . .
F F3 0 0.4709(3) 0.3256(9) 0.0069(15) Uani d . 1 . .
F F4 0.5 0.4235(3) 0.0121(10) 0.0081(15) Uani d . 1 . .

loop_
_atom_site_aniso_label
_atom_site_aniso_U_11
_atom_site_aniso_U_22
_atom_site_aniso_U_33
_atom_site_aniso_U_12
_atom_site_aniso_U_13
_atom_site_aniso_U_23
_atom_site_aniso_type_symbol
Ba 0.0056(3) 0.00389(15) 0.00371(18) 0 0 0.00063(14) Ba
Zn 0.0049(6) 0.0029(3) 0.0043(4) 0 0 0.0002(3) Zn
F1 0.013(4) 0.004(2) 0.0034(19) 0 0 0.0002(16) F
F2 0.014(4) 0.007(2) 0.004(2) 0 0 -0.0018(17) F
F3 0.010(4) 0.0048(19) 0.006(2) 0 0 -0.0020(16) F
F4 0.006(3) 0.011(2) 0.007(2) 0 0 0.0014(16) F

loop_
_atom_type_symbol
_atom_type_scat_dispersion_real
_atom_type_scat_dispersion_imag
_atom_type_scat_source
Ba -0.324 2.282 'International Tables Vol C tables 4.2.6.8 and 6.1.1.1'
Zn 0.284 1.430 'International Tables Vol C tables 4.2.6.8 and 6.1.1.1'
F 0.017 0.010 'International Tables Vol C tables 4.2.6.8 and 6.1.1.1'

loop_
_geom_angle_atom_site_label_1
_geom_angle_atom_site_label_2
_geom_angle_atom_site_label_3
_geom_angle_site_symmetry_1
_geom_angle_site_symmetry_2
_geom_angle_site_symmetry_3
_geom_angle
_geom_angle_publ_flag
F1 Ba F1 . . 1_655 102.50(12) yes
F1 Ba F1 . . 6_555 94.02(13) yes
F1 Ba F2 . . 1_556 71.73(14) yes
F1 Ba F2 . . 1_656 158.46(15) yes
F1 Ba F3 . . . 55.08(13) yes
F1 Ba F3 . . 1_655 125.80(14) yes
F1 Ba F4 . . . 64.73(11) yes
F1 Ba F1 1_655 . 6_555 94.02(13) yes
F1 Ba F2 1_655 . 1_556 158.46(15) yes
F1 Ba F2 1_655 . 1_656 71.73(14) yes
F1 Ba F3 1_655 . . 125.80(14) yes
F1 Ba F3 1_655 . 1_655 55.08(13) yes
F1 Ba F4 1_655 . . 64.73(11) yes
F1 Ba F2 6_555 . 1_556 66.31(12) yes
F1 Ba F2 6_555 . 1_656 66.31(12) yes
F1 Ba F3 6_555 . . 131.68(8) yes
F1 Ba F3 6_555 . 1_655 131.68(8) yes
F1 Ba F4 6_555 . . 143.43(15) yes
F2 Ba F2 1_556 . 1_656 105.74(14) yes
F2 Ba F3 1_556 . . 68.73(13) yes
F2 Ba F3 1_556 . 1_655 145.13(15) yes
F2 Ba F4 1_556 . . 126.23(10) yes
F2 Ba F3 1_656 . . 145.13(15) yes
F2 Ba F3 1_656 . 1_655 68.73(13) yes
F2 Ba F4 1_656 . . 126.23(10) yes
F3 Ba F3 . . 1_655 95.81(10) yes
F3 Ba F4 . . . 61.09(11) yes
F3 Ba F4 1_655 . . 61.09(11) yes
F1 Zn F2 . . . 90.1(2) yes
F1 Zn F3 . . . 77.7(2) yes
F1 Zn F3 . . 2_564 175.1(2) yes
F1 Zn F4 . . 1_455 92.17(14) yes
F1 Zn F4 . . . 92.17(14) yes
F2 Zn F3 . . . 167.8(2) yes
F2 Zn F3 . . 2_564 94.9(2) yes
F2 Zn F4 . . 1_455 93.97(14) yes
F2 Zn F4 . . . 93.97(14) yes
F3 Zn F3 . . 2_564 97.4(2) yes
F3 Zn F4 . . 1_455 86.58(15) yes
F3 Zn F4 . . . 86.58(15) yes
F3 Zn F4 2_564 . 1_455 87.50(13) yes
F3 Zn F4 2_564 . . 87.50(13) yes
F4 Zn F4 1_455 . . 170.95(19) yes
F2 F1 F2 . . 6_455 99.62(19) yes
F2 F1 F2 . . 6_555 99.62(19) yes
F2 F1 F3 . . . 97.2(2) yes
F2 F1 F4 . . 1_455 62.27(15) yes
F2 F1 F4 . . . 62.27(15) yes
F2 F1 F2 6_455 . 6_555 93.14(18) yes
F2 F1 F3 6_455 . . 129.82(13) yes
F2 F1 F4 6_455 . 1_455 85.01(11) yes
F2 F1 F4 6_455 . . 161.0(3) yes
F2 F1 F3 6_555 . . 129.82(13) yes
F2 F1 F4 6_555 . 1_455 161.0(3) yes
F2 F1 F4 6_555 . . 85.01(11) yes
F3 F1 F4 . . 1_455 62.34(14) yes
F3 F1 F4 . . . 62.34(14) yes
F4 F1 F4 1_455 . . 90.64(17) yes
F1 F2 F1 . . 6_454 86.82(18) yes
F1 F2 F1 . . 6_554 86.82(18) yes
F1 F2 F3 . . 2_564 88.1(2) yes
F1 F2 F4 . . 1_455 61.43(15) yes
F1 F2 F4 . . . 61.43(15) yes
F1 F2 F1 6_454 . 6_554 93.14(18) yes
F1 F2 F3 6_454 . 2_564 133.08(11) yes
F1 F2 F4 6_454 . 1_455 79.61(12) yes
F1 F2 F4 6_454 . . 147.6(3) yes
F1 F2 F3 6_554 . 2_564 133.08(11) yes
F1 F2 F4 6_554 . 1_455 147.6(3) yes
F1 F2 F4 6_554 . . 79.61(12) yes
F3 F2 F4 2_564 . 1_455 57.39(13) yes
F3 F2 F4 2_564 . . 57.39(13) yes
F4 F2 F4 1_455 . . 89.73(18) yes
F1 F3 F2 . . 2_565 152.1(3) yes
F1 F3 F4 . . 1_455 65.63(15) yes
F1 F3 F4 . . . 65.63(15) yes
F1 F3 F4 . . 2_565 129.22(12) yes
F1 F3 F4 . . 2_665 129.22(12) yes
F2 F3 F4 2_565 . 1_455 96.36(17) yes
F2 F3 F4 2_565 . . 96.36(17) yes
F2 F3 F4 2_565 . 2_565 62.72(14) yes
F2 F3 F4 2_565 . 2_665 62.72(14) yes
F4 F3 F4 1_455 . . 93.98(18) yes
F4 F3 F4 1_455 . 2_565 80.41(12) yes
F4 F3 F4 1_455 . 2_665 157.2(2) yes
F4 F3 F4 . . 2_565 157.2(2) yes
F4 F3 F4 . . 2_665 80.41(12) yes
F4 F3 F4 2_565 . 2_665 96.19(18) yes
F1 F4 F1 . . 1_655 90.64(17) yes
F1 F4 F2 . . . 56.30(14) yes
F1 F4 F2 . . 1_655 116.64(19) yes
F1 F4 F3 . . . 52.04(14) yes
F1 F4 F3 . . 1_655 115.1(2) yes
F1 F4 F3 . . 2_564 86.54(10) yes
F1 F4 F3 . . 2_664 176.42(19) yes
F1 F4 F2 1_655 . . 116.64(19) yes
F1 F4 F2 1_655 . 1_655 56.30(14) yes
F1 F4 F3 1_655 . . 115.1(2) yes
F1 F4 F3 1_655 . 1_655 52.04(14) yes
F1 F4 F3 1_655 . 2_564 176.42(19) yes
F1 F4 F3 1_655 . 2_664 86.54(10) yes
F2 F4 F2 . . 1_655 89.73(18) yes
F2 F4 F3 . . . 86.85(11) yes
F2 F4 F3 . . 1_655 167.6(2) yes
F2 F4 F3 . . 2_564 59.89(14) yes
F2 F4 F3 . . 2_664 123.3(2) yes
F2 F4 F3 1_655 . . 167.6(2) yes
F2 F4 F3 1_655 . 1_655 86.85(11) yes
F2 F4 F3 1_655 . 2_564 123.3(2) yes
F2 F4 F3 1_655 . 2_664 59.89(14) yes
F3 F4 F3 . . 1_655 93.98(19) yes
F3 F4 F3 . . 2_564 64.64(13) yes
F3 F4 F3 . . 2_664 131.3(2) yes
F3 F4 F3 1_655 . 2_564 131.3(2) yes
F3 F4 F3 1_655 . 2_664 64.64(13) yes
F3 F4 F3 2_564 . 2_664 96.19(18) yes

loop_
_geom_bond_atom_site_label_1
_geom_bond_atom_site_label_2
_geom_bond_site_symmetry_1
_geom_bond_site_symmetry_2
_geom_bond_distance
_geom_bond_publ_flag
Ba F1 . . 2.687(3) yes
Ba F1 . 1_655 2.687(3) yes
Ba F1 . 6_555 2.648(5) yes
Ba F2 . 1_556 2.628(3) yes
Ba F2 . 1_656 2.628(3) yes
Ba F3 . . 2.824(3) yes
Ba F3 . 1_655 2.824(3) yes
Ba F4 . . 2.814(6) yes
Zn F1 . . 1.988(5) yes
Zn F2 . . 1.958(6) yes
Zn F3 . . 2.077(5) yes
Zn F3 . 2_564 1.967(5) yes
Zn F4 . 1_455 2.1019(4) yes
Zn F4 . . 2.1019(4) yes
F1 F2 . . 2.792(8) yes
F1 F2 . 6_455 2.885(5) yes
F1 F2 . 6_555 2.885(5) yes
F1 F3 . . 2.551(7) yes
F1 F4 . 1_455 2.947(5) yes
F1 F4 . . 2.947(5) yes
F2 F3 . 2_564 2.891(7) yes
F2 F4 . 1_455 2.970(5) yes
F2 F4 . . 2.970(5) yes
F3 F4 . 1_455 2.865(5) yes
F3 F4 . . 2.865(5) yes
F3 F4 . 2_565 2.815(5) yes
F3 F4 . 2_665 2.815(5) yes

loop_
_geom_hbond_atom_site_label_D
_geom_hbond_atom_site_label_H
_geom_hbond_atom_site_label_A
_geom_hbond_site_symmetry_D
_geom_hbond_site_symmetry_H
_geom_hbond_site_symmetry_A
_geom_hbond_distance_DH
_geom_hbond_distance_HA
_geom_hbond_distance_DA
_geom_hbond_angle_DHA
_geom_hbond_publ_flag
? ? ? ? ? ? ? ? ? ? ?

loop_
_geom_torsion_atom_site_label_1
_geom_torsion_atom_site_label_2
_geom_torsion_atom_site_label_3
_geom_torsion_atom_site_label_4
_geom_torsion_site_symmetry_1
_geom_torsion_site_symmetry_2
_geom_torsion_site_symmetry_3
_geom_torsion_site_symmetry_4
_geom_torsion
_geom_torsion_publ_flag
? ? ? ? ? ? ? ? ? ?
